data_7006611
loop_
_publ_author_name
'Kays N\'ee Coombs, Deborah L'
'Rossin, Andrea'
'Day, Joanne K.'
'Ooi, Li-Ling'
'Aldridge, Simon'

_publ_section_title
;
 Synthetic and reaction chemistry of heteroatom stabilized boryl and
 cationic borylene complexes.
;
_journal_issue 2
_journal_name_full 'Dalton transactions (Cambridge, England : 2003)'
_journal_page_first 399
_journal_page_last 410
_journal_paper_doi 10.1039/b512275a
_journal_year 2006
_chemical_formula_sum 'C13 H19 B Cl Fe N O2'
_chemical_formula_weight 323.40
_chemical_name_common sa0435
_chemical_name_systematic
;
?
;
_space_group_IT_number 61
_symmetry_cell_setting orthorhombic
_symmetry_space_group_name_Hall '-P 2ac 2ab'
_symmetry_space_group_name_H-M 'P b c a'
_atom_sites_solution_hydrogens geom
_atom_sites_solution_primary direct
_atom_sites_solution_secondary difmap
_audit_creation_method SHELXL-97
_cell_angle_alpha 90.00
_cell_angle_beta 90.00
_cell_angle_gamma 90.00
_cell_formula_units_Z 8
_cell_length_a 11.7410(4)
_cell_length_b 13.9170(4)
_cell_length_c 19.0830(7)
_cell_measurement_reflns_used 15241
_cell_measurement_temperature 150(2)
_cell_measurement_theta_max 27.485
_cell_measurement_theta_min 2.91
_cell_volume 3118.15(18)
_computing_cell_refinement 'HKL Scalepack (Otwinowski & Minor 1997)'
_computing_data_collection 'Collect (Nonius BV, 1997-2000)'
_computing_data_reduction 'HKL Denzo and Scalepack (Otwinowski & Minor 1997)'
_computing_molecular_graphics 'Ortep-3 for Windows (Farrugia, 1997)'
_computing_publication_material 'WinGX publication routines (Farrugia, 1999)'
_computing_structure_refinement 'SHELXL-97 (Sheldrick, 1997)'
_computing_structure_solution 'Sir-92 (A. Altomare et al. 1992)'
_diffrn_ambient_temperature 150(2)
_diffrn_measured_fraction_theta_full 0.998
_diffrn_measured_fraction_theta_max 0.998
_diffrn_measurement_device_type KappaCCD
_diffrn_measurement_method CCD
_diffrn_radiation_monochromator graphite
_diffrn_radiation_source 'fine-focus sealed tube'
_diffrn_radiation_type MoK\a
_diffrn_radiation_wavelength 0.71073
_diffrn_reflns_av_R_equivalents 0.1524
_diffrn_reflns_av_sigmaI/netI 0.0905
_diffrn_reflns_limit_h_max 14
_diffrn_reflns_limit_h_min -14
_diffrn_reflns_limit_k_max 17
_diffrn_reflns_limit_k_min -17
_diffrn_reflns_limit_l_max 23
_diffrn_reflns_limit_l_min -23
_diffrn_reflns_number 22231
_diffrn_reflns_theta_full 26.37
_diffrn_reflns_theta_max 26.37
_diffrn_reflns_theta_min 3.57
_exptl_absorpt_coefficient_mu 1.134
_exptl_absorpt_correction_T_max 0.8950
_exptl_absorpt_correction_T_min 0.7647
_exptl_absorpt_correction_type multi-scan
_exptl_absorpt_process_details 'Sortav (Blessing, 1995)'
_exptl_crystal_colour yellow
_exptl_crystal_density_diffrn 1.378
_exptl_crystal_density_method 'not measured'
_exptl_crystal_description rod
_exptl_crystal_F_000 1344
_exptl_crystal_size_max 0.25
_exptl_crystal_size_mid 0.10
_exptl_crystal_size_min 0.10
_refine_diff_density_max 0.505
_refine_diff_density_min -0.537
_refine_diff_density_rms 0.092
_refine_ls_extinction_method none
_refine_ls_goodness_of_fit_ref 1.038
_refine_ls_hydrogen_treatment constr
_refine_ls_matrix_type full
_refine_ls_number_parameters 176
_refine_ls_number_reflns 3175
_refine_ls_number_restraints 0
_refine_ls_restrained_S_all 1.038
_refine_ls_R_factor_all 0.1048
_refine_ls_R_factor_gt 0.0572
_refine_ls_shift/su_max 0.000
_refine_ls_shift/su_mean 0.000
_refine_ls_structure_factor_coef Fsqd
_refine_ls_weighting_details 'calc w=1/[\s^2^(Fo^2^)+(0.0533P)^2^+0.8412P] where P=(Fo^2^+2Fc^2^)/3'
_refine_ls_weighting_scheme calc
_refine_ls_wR_factor_gt 0.1157
_refine_ls_wR_factor_ref 0.1338
_reflns_number_gt 2030
_reflns_number_total 3175
_reflns_threshold_expression >2sigma(I)
_cod_data_source_file b512275a.txt
_cod_data_source_block sa0435
_cod_depositor_comments
;
The following automatic conversions were performed:
'_symmetry_cell_setting' value 'Orthorhombic' changed to 'orthorhombic'
according to '/home/saulius/struct/CIF-dictionaries/cif_core.dic'
dictionary named 'cif_core.dic' version 2.4.1 from 2010-06-29.

Automatic conversion script
Id: cif_fix_enum 1527 2010-12-29 10:47:43Z saulius 
;
_cod_database_code 7006611

loop_
_symmetry_equiv_pos_as_xyz
'x, y, z'
'-x+1/2, -y, z+1/2'
'x+1/2, -y+1/2, -z'
'-x, y+1/2, -z+1/2'
'-x, -y, -z'
'x-1/2, y, -z-1/2'
'-x-1/2, y-1/2, z'
'x, -y-1/2, z-1/2'

loop_
_atom_site_label
_atom_site_type_symbol
_atom_site_fract_x
_atom_site_fract_y
_atom_site_fract_z
_atom_site_U_iso_or_equiv
_atom_site_adp_type
_atom_site_occupancy
_atom_site_symmetry_multiplicity
_atom_site_calc_flag
_atom_site_refinement_flags
_atom_site_disorder_assembly
_atom_site_disorder_group
C1 C 0.1053(4) 0.1989(3) 0.0413(2) 0.0359(10) Uani 1 1 d . . .
C2 C 0.1126(3) 0.0428(3) 0.1039(2) 0.0286(9) Uani 1 1 d . . .
C3 C 0.1868(4) -0.0116(3) -0.0393(2) 0.0326(10) Uani 1 1 d . . .
H3 H 0.1318 -0.0616 -0.0419 0.039 Uiso 1 1 calc R . .
C4 C 0.2912(3) -0.0153(3) -0.0020(2) 0.0291(10) Uani 1 1 d . . .
H4 H 0.3182 -0.0680 0.0249 0.035 Uiso 1 1 calc R . .
C5 C 0.3482(4) 0.0735(3) -0.0119(2) 0.0364(11) Uani 1 1 d . . .
H5 H 0.4202 0.0910 0.0069 0.044 Uiso 1 1 calc R . .
C6 C 0.2784(4) 0.1311(3) -0.0548(2) 0.0401(12) Uani 1 1 d . . .
H6 H 0.2953 0.1945 -0.0700 0.048 Uiso 1 1 calc R . .
C7 C 0.1789(4) 0.0784(3) -0.0715(2) 0.0393(11) Uani 1 1 d . . .
H7 H 0.1175 0.1003 -0.0996 0.047 Uiso 1 1 calc R . .
C8 C 0.3459(3) 0.0055(2) 0.1785(2) 0.0277(9) Uani 1 1 d . . .
H8 H 0.2911 -0.0192 0.1426 0.033 Uiso 1 1 calc R . .
C9 C 0.2932(4) -0.0144(3) 0.2497(2) 0.0478(13) Uani 1 1 d . . .
H9A H 0.3456 0.0066 0.2866 0.072 Uiso 1 1 calc R . .
H9B H 0.2787 -0.0834 0.2546 0.072 Uiso 1 1 calc R . .
H9C H 0.2212 0.0208 0.2539 0.072 Uiso 1 1 calc R . .
C10 C 0.4568(4) -0.0491(3) 0.1677(2) 0.0490(13) Uani 1 1 d . . .
H10A H 0.4902 -0.0310 0.1225 0.073 Uiso 1 1 calc R . .
H10B H 0.4415 -0.1183 0.1681 0.073 Uiso 1 1 calc R . .
H10C H 0.5100 -0.0331 0.2054 0.073 Uiso 1 1 calc R . .
C11 C 0.4423(4) 0.1559(3) 0.2149(2) 0.0357(11) Uani 1 1 d . . .
H11 H 0.4701 0.1027 0.2456 0.043 Uiso 1 1 calc R . .
C12 C 0.3850(5) 0.2287(3) 0.2640(3) 0.0621(16) Uani 1 1 d . . .
H12A H 0.3637 0.2861 0.2373 0.093 Uiso 1 1 calc R . .
H12B H 0.4381 0.2466 0.3014 0.093 Uiso 1 1 calc R . .
H12C H 0.3166 0.1999 0.2846 0.093 Uiso 1 1 calc R . .
C13 C 0.5470(4) 0.1955(3) 0.1785(3) 0.0627(16) Uani 1 1 d . . .
H13A H 0.5794 0.1461 0.1478 0.094 Uiso 1 1 calc R . .
H13B H 0.6037 0.2142 0.2136 0.094 Uiso 1 1 calc R . .
H13C H 0.5258 0.2518 0.1505 0.094 Uiso 1 1 calc R . .
B1 B 0.2980(4) 0.1552(3) 0.1119(2) 0.0255(10) Uani 1 1 d . . .
Cl1 Cl 0.32376(11) 0.28467(7) 0.10003(7) 0.0538(4) Uani 1 1 d . . .
Fe1 Fe 0.19114(5) 0.09751(4) 0.03783(3) 0.02341(19) Uani 1 1 d . . .
N1 N 0.3586(3) 0.11093(19) 0.16547(15) 0.0221(7) Uani 1 1 d . . .
O1 O 0.0461(3) 0.2652(2) 0.04329(18) 0.0599(10) Uani 1 1 d . . .
O2 O 0.0576(2) 0.0081(2) 0.14757(15) 0.0432(8) Uani 1 1 d . . .

loop_
_atom_site_aniso_label
_atom_site_aniso_U_11
_atom_site_aniso_U_22
_atom_site_aniso_U_33
_atom_site_aniso_U_23
_atom_site_aniso_U_13
_atom_site_aniso_U_12
C1 0.032(3) 0.035(2) 0.041(2) 0.000(2) -0.013(2) 0.005(2)
C2 0.020(2) 0.036(2) 0.030(2) -0.0054(18) -0.0041(19) -0.0002(18)
C3 0.041(3) 0.028(2) 0.030(2) -0.0079(17) 0.001(2) -0.0051(19)
C4 0.033(3) 0.029(2) 0.026(2) -0.0042(17) 0.0068(19) 0.0051(18)
C5 0.035(3) 0.045(3) 0.029(2) -0.0029(19) 0.011(2) -0.006(2)
C6 0.055(3) 0.036(2) 0.030(2) 0.0059(19) 0.010(2) -0.006(2)
C7 0.045(3) 0.047(3) 0.026(2) -0.0011(19) -0.005(2) 0.002(2)
C8 0.031(2) 0.023(2) 0.029(2) 0.0046(16) -0.0076(18) -0.0028(18)
C9 0.053(3) 0.058(3) 0.033(2) 0.008(2) -0.011(2) -0.022(2)
C10 0.054(3) 0.033(2) 0.060(3) -0.009(2) -0.021(3) 0.018(2)
C11 0.029(3) 0.029(2) 0.050(3) -0.001(2) -0.019(2) -0.0041(19)
C12 0.059(4) 0.052(3) 0.075(4) -0.032(3) -0.027(3) 0.005(3)
C13 0.033(3) 0.058(3) 0.098(4) 0.027(3) -0.021(3) -0.020(2)
B1 0.024(3) 0.018(2) 0.035(3) -0.0041(18) 0.002(2) 0.0004(19)
Cl1 0.0615(9) 0.0198(5) 0.0800(9) 0.0090(5) -0.0350(7) -0.0066(5)
Fe1 0.0220(3) 0.0220(3) 0.0262(3) 0.0011(2) -0.0023(3) 0.0016(2)
N1 0.0158(18) 0.0212(15) 0.0294(17) -0.0028(13) -0.0065(14) -0.0015(13)
O1 0.049(2) 0.0444(19) 0.086(3) -0.0099(17) -0.024(2) 0.0231(17)
O2 0.0288(18) 0.0561(19) 0.0447(18) -0.0023(15) 0.0108(15) -0.0034(15)

loop_
_atom_type_symbol
_atom_type_description
_atom_type_scat_dispersion_real
_atom_type_scat_dispersion_imag
_atom_type_scat_source
C C 0.0033 0.0016 'International Tables Vol C Tables 4.2.6.8 and 6.1.1.4'
H H 0.0000 0.0000 'International Tables Vol C Tables 4.2.6.8 and 6.1.1.4'
B B 0.0013 0.0007 'International Tables Vol C Tables 4.2.6.8 and 6.1.1.4'
Cl Cl 0.1484 0.1585 'International Tables Vol C Tables 4.2.6.8 and 6.1.1.4'
Fe Fe 0.3463 0.8444 'International Tables Vol C Tables 4.2.6.8 and 6.1.1.4'
N N 0.0061 0.0033 'International Tables Vol C Tables 4.2.6.8 and 6.1.1.4'
O O 0.0106 0.0060 'International Tables Vol C Tables 4.2.6.8 and 6.1.1.4'

loop_
_geom_angle_atom_site_label_1
_geom_angle_atom_site_label_2
_geom_angle_atom_site_label_3
_geom_angle
_geom_angle_site_symmetry_1
_geom_angle_site_symmetry_3
_geom_angle_publ_flag
O1 C1 Fe1 178.5(4) . . ?
O2 C2 Fe1 178.0(4) . . ?
C7 C3 C4 108.0(4) . . ?
C7 C3 Fe1 70.4(2) . . ?
C4 C3 Fe1 69.9(2) . . ?
C7 C3 H3 126.0 . . ?
C4 C3 H3 126.0 . . ?
Fe1 C3 H3 125.4 . . ?
C3 C4 C5 108.0(4) . . ?
C3 C4 Fe1 70.8(2) . . ?
C5 C4 Fe1 70.2(2) . . ?
C3 C4 H4 126.0 . . ?
C5 C4 H4 126.0 . . ?
Fe1 C4 H4 124.6 . . ?
C6 C5 C4 107.4(4) . . ?
C6 C5 Fe1 70.2(3) . . ?
C4 C5 Fe1 70.4(2) . . ?
C6 C5 H5 126.3 . . ?
C4 C5 H5 126.3 . . ?
Fe1 C5 H5 124.7 . . ?
C5 C6 C7 108.4(4) . . ?
C5 C6 Fe1 70.6(2) . . ?
C7 C6 Fe1 70.7(2) . . ?
C5 C6 H6 125.8 . . ?
C7 C6 H6 125.8 . . ?
Fe1 C6 H6 124.5 . . ?
C3 C7 C6 108.1(4) . . ?
C3 C7 Fe1 71.0(2) . . ?
C6 C7 Fe1 69.9(2) . . ?
C3 C7 H7 125.9 . . ?
C6 C7 H7 125.9 . . ?
Fe1 C7 H7 124.8 . . ?
N1 C8 C9 111.6(3) . . ?
N1 C8 C10 112.4(3) . . ?
C9 C8 C10 112.3(3) . . ?
N1 C8 H8 106.7 . . ?
C9 C8 H8 106.7 . . ?
C10 C8 H8 106.7 . . ?
C8 C9 H9A 109.5 . . ?
C8 C9 H9B 109.5 . . ?
H9A C9 H9B 109.5 . . ?
C8 C9 H9C 109.5 . . ?
H9A C9 H9C 109.5 . . ?
H9B C9 H9C 109.5 . . ?
C8 C10 H10A 109.5 . . ?
C8 C10 H10B 109.5 . . ?
H10A C10 H10B 109.5 . . ?
C8 C10 H10C 109.5 . . ?
H10A C10 H10C 109.5 . . ?
H10B C10 H10C 109.5 . . ?
N1 C11 C13 113.3(4) . . ?
N1 C11 C12 111.9(4) . . ?
C13 C11 C12 113.3(4) . . ?
N1 C11 H11 105.9 . . ?
C13 C11 H11 105.9 . . ?
C12 C11 H11 105.9 . . ?
C11 C12 H12A 109.5 . . ?
C11 C12 H12B 109.5 . . ?
H12A C12 H12B 109.5 . . ?
C11 C12 H12C 109.5 . . ?
H12A C12 H12C 109.5 . . ?
H12B C12 H12C 109.5 . . ?
C11 C13 H13A 109.5 . . ?
C11 C13 H13B 109.5 . . ?
H13A C13 H13B 109.5 . . ?
C11 C13 H13C 109.5 . . ?
H13A C13 H13C 109.5 . . ?
H13B C13 H13C 109.5 . . ?
N1 B1 Cl1 116.1(3) . . ?
N1 B1 Fe1 130.2(3) . . ?
Cl1 B1 Fe1 113.5(2) . . ?
C1 Fe1 C2 91.18(19) . . ?
C1 Fe1 B1 90.60(18) . . ?
C2 Fe1 B1 89.77(17) . . ?
C1 Fe1 C6 97.75(19) . . ?
C2 Fe1 C6 165.68(17) . . ?
B1 Fe1 C6 101.24(18) . . ?
C1 Fe1 C5 131.01(18) . . ?
C2 Fe1 C5 136.40(17) . . ?
B1 Fe1 C5 80.64(17) . . ?
C6 Fe1 C5 39.19(17) . . ?
C1 Fe1 C4 160.96(17) . . ?
C2 Fe1 C4 103.37(16) . . ?
B1 Fe1 C4 101.51(17) . . ?
C6 Fe1 C4 65.70(16) . . ?
C5 Fe1 C4 39.44(15) . . ?
C1 Fe1 C7 95.80(18) . . ?
C2 Fe1 C7 128.78(17) . . ?
B1 Fe1 C7 140.57(18) . . ?
C6 Fe1 C7 39.36(16) . . ?
C5 Fe1 C7 65.93(17) . . ?
C4 Fe1 C7 65.54(16) . . ?
C1 Fe1 C3 126.62(18) . . ?
C2 Fe1 C3 100.19(17) . . ?
B1 Fe1 C3 140.75(17) . . ?
C6 Fe1 C3 65.50(16) . . ?
C5 Fe1 C3 65.96(16) . . ?
C4 Fe1 C3 39.29(14) . . ?
C7 Fe1 C3 38.67(15) . . ?
B1 N1 C8 120.4(3) . . ?
B1 N1 C11 127.8(3) . . ?
C8 N1 C11 111.8(3) . . ?

loop_
_geom_bond_atom_site_label_1
_geom_bond_atom_site_label_2
_geom_bond_distance
_geom_bond_site_symmetry_2
_geom_bond_publ_flag
C1 O1 1.155(5) . ?
C1 Fe1 1.735(4) . ?
C2 O2 1.160(4) . ?
C2 Fe1 1.738(4) . ?
C3 C7 1.398(5) . ?
C3 C4 1.418(5) . ?
C3 Fe1 2.115(4) . ?
C3 H3 0.9500 . ?
C4 C5 1.418(5) . ?
C4 Fe1 2.103(4) . ?
C4 H4 0.9500 . ?
C5 C6 1.407(6) . ?
C5 Fe1 2.100(4) . ?
C5 H5 0.9500 . ?
C6 C7 1.416(6) . ?
C6 Fe1 2.096(4) . ?
C6 H6 0.9500 . ?
C7 Fe1 2.107(4) . ?
C7 H7 0.9500 . ?
C8 N1 1.496(4) . ?
C8 C9 1.519(6) . ?
C8 C10 1.521(6) . ?
C8 H8 1.0000 . ?
C9 H9A 0.9800 . ?
C9 H9B 0.9800 . ?
C9 H9C 0.9800 . ?
C10 H10A 0.9800 . ?
C10 H10B 0.9800 . ?
C10 H10C 0.9800 . ?
C11 N1 1.499(5) . ?
C11 C13 1.516(6) . ?
C11 C12 1.535(6) . ?
C11 H11 1.0000 . ?
C12 H12A 0.9800 . ?
C12 H12B 0.9800 . ?
C12 H12C 0.9800 . ?
C13 H13A 0.9800 . ?
C13 H13B 0.9800 . ?
C13 H13C 0.9800 . ?
B1 N1 1.389(5) . ?
B1 Cl1 1.841(4) . ?
B1 Fe1 2.054(4) . ?

loop_
_geom_torsion_atom_site_label_1
_geom_torsion_atom_site_label_2
_geom_torsion_atom_site_label_3
_geom_torsion_atom_site_label_4
_geom_torsion
_geom_torsion_site_symmetry_1
_geom_torsion_site_symmetry_2
_geom_torsion_site_symmetry_3
_geom_torsion_site_symmetry_4
_geom_torsion_publ_flag
C7 C3 C4 C5 -0.4(4) . . . . ?
Fe1 C3 C4 C5 -60.6(3) . . . . ?
C7 C3 C4 Fe1 60.3(3) . . . . ?
C3 C4 C5 C6 0.3(4) . . . . ?
Fe1 C4 C5 C6 -60.8(3) . . . . ?
C3 C4 C5 Fe1 61.0(3) . . . . ?
C4 C5 C6 C7 -0.1(5) . . . . ?
Fe1 C5 C6 C7 -60.9(3) . . . . ?
C4 C5 C6 Fe1 60.9(3) . . . . ?
C4 C3 C7 C6 0.3(5) . . . . ?
Fe1 C3 C7 C6 60.3(3) . . . . ?
C4 C3 C7 Fe1 -60.0(3) . . . . ?
C5 C6 C7 C3 -0.1(5) . . . . ?
Fe1 C6 C7 C3 -61.0(3) . . . . ?
C5 C6 C7 Fe1 60.8(3) . . . . ?
O1 C1 Fe1 C2 -58(16) . . . . ?
O1 C1 Fe1 B1 -148(16) . . . . ?
O1 C1 Fe1 C6 110(16) . . . . ?
O1 C1 Fe1 C5 134(16) . . . . ?
O1 C1 Fe1 C4 82(16) . . . . ?
O1 C1 Fe1 C7 71(16) . . . . ?
O1 C1 Fe1 C3 45(16) . . . . ?
O2 C2 Fe1 C1 18(10) . . . . ?
O2 C2 Fe1 B1 109(10) . . . . ?
O2 C2 Fe1 C6 -110(10) . . . . ?
O2 C2 Fe1 C5 -175(100) . . . . ?
O2 C2 Fe1 C4 -149(10) . . . . ?
O2 C2 Fe1 C7 -80(10) . . . . ?
O2 C2 Fe1 C3 -109(10) . . . . ?
N1 B1 Fe1 C1 144.8(4) . . . . ?
Cl1 B1 Fe1 C1 -40.3(3) . . . . ?
N1 B1 Fe1 C2 53.6(4) . . . . ?
Cl1 B1 Fe1 C2 -131.5(2) . . . . ?
N1 B1 Fe1 C6 -117.2(4) . . . . ?
Cl1 B1 Fe1 C6 57.7(3) . . . . ?
N1 B1 Fe1 C5 -83.7(4) . . . . ?
Cl1 B1 Fe1 C5 91.3(2) . . . . ?
N1 B1 Fe1 C4 -50.0(4) . . . . ?
Cl1 B1 Fe1 C4 124.9(2) . . . . ?
N1 B1 Fe1 C7 -115.3(4) . . . . ?
Cl1 B1 Fe1 C7 59.6(4) . . . . ?
N1 B1 Fe1 C3 -52.3(5) . . . . ?
Cl1 B1 Fe1 C3 122.6(2) . . . . ?
C5 C6 Fe1 C1 151.8(3) . . . . ?
C7 C6 Fe1 C1 -89.7(3) . . . . ?
C5 C6 Fe1 C2 -80.1(8) . . . . ?
C7 C6 Fe1 C2 38.4(9) . . . . ?
C5 C6 Fe1 B1 59.6(3) . . . . ?
C7 C6 Fe1 B1 178.1(3) . . . . ?
C7 C6 Fe1 C5 118.5(4) . . . . ?
C5 C6 Fe1 C4 -38.1(2) . . . . ?
C7 C6 Fe1 C4 80.4(3) . . . . ?
C5 C6 Fe1 C7 -118.5(4) . . . . ?
C5 C6 Fe1 C3 -81.4(3) . . . . ?
C7 C6 Fe1 C3 37.1(3) . . . . ?
C6 C5 Fe1 C1 -38.4(4) . . . . ?
C4 C5 Fe1 C1 -156.2(3) . . . . ?
C6 C5 Fe1 C2 159.3(3) . . . . ?
C4 C5 Fe1 C2 41.5(4) . . . . ?
C6 C5 Fe1 B1 -121.0(3) . . . . ?
C4 C5 Fe1 B1 121.2(3) . . . . ?
C4 C5 Fe1 C6 -117.8(4) . . . . ?
C6 C5 Fe1 C4 117.8(4) . . . . ?
C6 C5 Fe1 C7 37.6(3) . . . . ?
C4 C5 Fe1 C7 -80.2(3) . . . . ?
C6 C5 Fe1 C3 80.1(3) . . . . ?
C4 C5 Fe1 C3 -37.6(2) . . . . ?
C3 C4 Fe1 C1 -49.1(6) . . . . ?
C5 C4 Fe1 C1 69.1(6) . . . . ?
C3 C4 Fe1 C2 89.8(3) . . . . ?
C5 C4 Fe1 C2 -152.0(3) . . . . ?
C3 C4 Fe1 B1 -177.7(2) . . . . ?
C5 C4 Fe1 B1 -59.4(3) . . . . ?
C3 C4 Fe1 C6 -80.4(3) . . . . ?
C5 C4 Fe1 C6 37.8(3) . . . . ?
C3 C4 Fe1 C5 -118.2(3) . . . . ?
C3 C4 Fe1 C7 -37.0(2) . . . . ?
C5 C4 Fe1 C7 81.2(3) . . . . ?
C5 C4 Fe1 C3 118.2(3) . . . . ?
C3 C7 Fe1 C1 -146.4(3) . . . . ?
C6 C7 Fe1 C1 95.2(3) . . . . ?
C3 C7 Fe1 C2 -50.1(3) . . . . ?
C6 C7 Fe1 C2 -168.6(3) . . . . ?
C3 C7 Fe1 B1 115.6(3) . . . . ?
C6 C7 Fe1 B1 -2.9(4) . . . . ?
C3 C7 Fe1 C6 118.5(4) . . . . ?
C3 C7 Fe1 C5 81.0(3) . . . . ?
C6 C7 Fe1 C5 -37.4(3) . . . . ?
C3 C7 Fe1 C4 37.6(2) . . . . ?
C6 C7 Fe1 C4 -80.9(3) . . . . ?
C6 C7 Fe1 C3 -118.5(4) . . . . ?
C7 C3 Fe1 C1 43.4(4) . . . . ?
C4 C3 Fe1 C1 162.1(3) . . . . ?
C7 C3 Fe1 C2 142.6(3) . . . . ?
C4 C3 Fe1 C2 -98.7(2) . . . . ?
C7 C3 Fe1 B1 -115.1(3) . . . . ?
C4 C3 Fe1 B1 3.6(4) . . . . ?
C7 C3 Fe1 C6 -37.8(3) . . . . ?
C4 C3 Fe1 C6 81.0(3) . . . . ?
C7 C3 Fe1 C5 -80.9(3) . . . . ?
C4 C3 Fe1 C5 37.8(2) . . . . ?
C7 C3 Fe1 C4 -118.7(4) . . . . ?
C4 C3 Fe1 C7 118.7(4) . . . . ?
Cl1 B1 N1 C8 -178.6(3) . . . . ?
Fe1 B1 N1 C8 -3.8(6) . . . . ?
Cl1 B1 N1 C11 0.2(6) . . . . ?
Fe1 B1 N1 C11 175.1(3) . . . . ?
C9 C8 N1 B1 -115.4(4) . . . . ?
C10 C8 N1 B1 117.5(4) . . . . ?
C9 C8 N1 C11 65.6(4) . . . . ?
C10 C8 N1 C11 -61.6(4) . . . . ?
C13 C11 N1 B1 -63.4(5) . . . . ?
C12 C11 N1 B1 66.1(5) . . . . ?
C13 C11 N1 C8 115.5(4) . . . . ?
C12 C11 N1 C8 -115.0(4) . . . . ?
